data_1538866
loop_
_publ_author_name
'Oberti, R.'
'Hawthorne, F.C.'
'Cannillo, E.'
'Ungaretti, L.'

_publ_section_title
;
 (6)Al disorder in amphiboles from mantle peridotites
;
_journal_name_full 'Canadian Mineralogist'
_journal_page_first 867
_journal_page_last 878
_journal_volume 33
_journal_year 1995
_chemical_formula_sum 'Al2.23 Ca1.87 Cr0.06 F0.01 Fe0.57 H1.99 K0.04 Mg3.85 Na0.68 O23.99 Si6.38 Ti0.04'
_chemical_name_systematic
;
(Na.68 K.04) (Ca1.87 Fe.13) (Mg3.85 Fe.44 Al.61 Cr.06 Ti.04) (Si6.38 Al1.62) 
O22 F.01 (O H)1.99
;
_space_group_IT_number 12
_symmetry_space_group_name_Hall '-C 2y'
_symmetry_space_group_name_H-M 'C 1 2/m 1'
_cell_angle_alpha 90
_cell_angle_beta 105.24
_cell_angle_gamma 90
_cell_formula_units_Z 2
_cell_length_a 9.866
_cell_length_b 17.994
_cell_length_c 5.291
_cell_volume 906.273
_citation_journal_id_ASTM CAMIA6
_cod_data_source_file Oberti_CAMIA6_1995_1361.cif
_cod_data_source_block H1.99Al2.23Ca1.87Cr0.06F0.01Fe0.57K0.04Mg3.85Na0.68O23.99Si6.38Ti0.04
_cod_original_cell_volume 906.2725
_cod_original_formula_sum
;
H1.99 Al2.23 Ca1.87 Cr0.06 F0.01 Fe0.57 K0.04 Mg3.85 Na0.68 O23.99 Si6.38 
Ti0.04
;
_cod_database_code 1538866

loop_
_symmetry_equiv_pos_as_xyz
x,y,z
-x,y,-z
-x,-y,-z
x,-y,z
x+1/2,y+1/2,z
-x+1/2,y+1/2,-z
-x+1/2,-y+1/2,-z
x+1/2,-y+1/2,z

loop_
_atom_site_label
_atom_site_type_symbol
_atom_site_fract_x
_atom_site_fract_y
_atom_site_fract_z
_atom_site_occupancy
_atom_site_U_iso_or_equiv
Fe2 Fe+2 0 0.1761 0 0.105 0.0
Na2 Na+1 0 0.4694 0 0.15 0.0
O2 O-2 0.1194 0.1732 0.7324 1 0.0
Mg3 Mg+2 0 0 0 0.72 0.0
H1 H+1 0.1973 0 0.7625 0.995 0.0
Fe4 Fe+2 0 0.2545 0.5 0.065 0.0
Ca1 Ca+2 0 0.2796 0.5 0.935 0.0
K1 K+1 0.022 0.5 0.0766 0.02 0.0
Al2 Al+3 0 0.1761 0 0.2 0.0
Mg2 Mg+2 0 0.1761 0 0.645 0.0
Cr1 Cr+3 0 0.1761 0 0.03 0.0
Si2 Si+4 0.2907 0.1729 0.8123 1 0.0
Fe3 Fe+2 0 0 0 0.07 0.0
Fe1 Fe+2 0 0.0889 0.5 0.08 0.0
O5 O-2 0.3496 0.1405 0.1126 1 0.0
O3 O-2 0.1081 0 0.7181 0.995 0.0
O4 O-2 0.3673 0.2499 0.7876 1 0.0
O7 O-2 0.34 0 0.2739 1 0.0
O1 O-2 0.1071 0.0874 0.2159 1 0.0
F1 F-1 0.1081 0 0.7181 0.005 0.0
Al1 Al+3 0.2807 0.0852 0.3023 0.405 0.0
Si1 Si+4 0.2807 0.0852 0.3023 0.595 0.0
O6 O-2 0.3435 0.116 0.6098 1 0.0
Na1 Na+1 0 0.5 0 0.38 0.0
Mg1 Mg+2 0 0.0889 0.5 0.92 0.0
Al3 Al+3 0 0 0 0.21 0.0
Ti1 Ti+4 0 0.1761 0 0.02 0.0
